data_7205580
loop_
_publ_author_name
'Yao, Dandan'
'Zhao, Shanshan'
'Guo, Jianhua'
'Zhang, Zuolun'
'Zhang, Hongyu'
'Liu, Yu'
'Wang, Yue'

_publ_section_title
;
 Hydroxyphenyl-benzothiazole based full color organic emitting
 materials generated by facile molecular modification
;
_journal_issue 11
_journal_name_full 'Journal of Materials Chemistry'
_journal_page_first 3568
_journal_paper_doi 10.1039/c1jm00009h
_journal_volume 21
_journal_year 2011
_chemical_formula_sum 'C25 H18 N2 O S'
_chemical_formula_weight 394.47
_chemical_name_systematic
;
?
;
_space_group_IT_number 14
_symmetry_cell_setting monoclinic
_symmetry_space_group_name_Hall '-P 2ybc'
_symmetry_space_group_name_H-M 'P 1 21/c 1'
_atom_sites_solution_hydrogens geom
_atom_sites_solution_primary direct
_atom_sites_solution_secondary difmap
_audit_creation_method SHELXL-97
_cell_angle_alpha 90.00
_cell_angle_beta 98.92(3)
_cell_angle_gamma 90.00
_cell_formula_units_Z 4
_cell_length_a 20.542(4)
_cell_length_b 7.2295(14)
_cell_length_c 13.494(3)
_cell_measurement_reflns_used 4505
_cell_measurement_temperature 293(2)
_cell_measurement_theta_max 27.48
_cell_measurement_theta_min 2.99
_cell_volume 1979.7(7)
_computing_cell_refinement PROCESS-AUTO
_computing_data_collection PROCESS-AUTO
_computing_data_reduction PROCESS-AUTO
_computing_molecular_graphics 'SHELXS-97 (Sheldrick, 1990)'
_computing_publication_material 'SHELXS-97 (Sheldrick, 1990)'
_computing_structure_refinement 'SHELXL-97 (Sheldrick, 1997)'
_computing_structure_solution 'SHELXS-97 (Sheldrick, 1990)'
_diffrn_ambient_temperature 293(2)
_diffrn_detector_area_resol_mean none
_diffrn_measured_fraction_theta_full 0.992
_diffrn_measured_fraction_theta_max 0.992
_diffrn_measurement_device_type 'Omega scan'
_diffrn_measurement_method 10.0
_diffrn_radiation_monochromator graphite
_diffrn_radiation_source 'fine-focus sealed tube'
_diffrn_radiation_type MoK\a
_diffrn_radiation_wavelength 0.71073
_diffrn_reflns_av_R_equivalents 0.0599
_diffrn_reflns_av_sigmaI/netI 0.0536
_diffrn_reflns_limit_h_max 26
_diffrn_reflns_limit_h_min -24
_diffrn_reflns_limit_k_max 9
_diffrn_reflns_limit_k_min -8
_diffrn_reflns_limit_l_max 17
_diffrn_reflns_limit_l_min -17
_diffrn_reflns_number 18151
_diffrn_reflns_theta_full 27.48
_diffrn_reflns_theta_max 27.48
_diffrn_reflns_theta_min 2.99
_diffrn_standards_decay_% none
_diffrn_standards_interval_count none
_diffrn_standards_interval_time none
_diffrn_standards_number none
_exptl_absorpt_coefficient_mu 0.182
_exptl_absorpt_correction_T_max 0.9684
_exptl_absorpt_correction_T_min 0.9351
_exptl_absorpt_correction_type multi-scan
_exptl_crystal_colour colorless
_exptl_crystal_density_diffrn 1.323
_exptl_crystal_density_meas ?
_exptl_crystal_density_method 'not measured'
_exptl_crystal_description block
_exptl_crystal_F_000 824
_exptl_crystal_size_max 0.37
_exptl_crystal_size_mid 0.19
_exptl_crystal_size_min 0.18
_refine_diff_density_max 0.381
_refine_diff_density_min -0.280
_refine_diff_density_rms 0.042
_refine_ls_extinction_method none
_refine_ls_goodness_of_fit_ref 1.030
_refine_ls_hydrogen_treatment riding
_refine_ls_matrix_type full
_refine_ls_number_parameters 263
_refine_ls_number_reflns 4505
_refine_ls_number_restraints 0
_refine_ls_restrained_S_all 1.030
_refine_ls_R_factor_all 0.1105
_refine_ls_R_factor_gt 0.0577
_refine_ls_shift/su_max 0.001
_refine_ls_shift/su_mean 0.000
_refine_ls_structure_factor_coef Fsqd
_refine_ls_weighting_details 'calc w=1/[\s^2^(Fo^2^)+(0.0651P)^2^+0.1444P] where P=(Fo^2^+2Fc^2^)/3'
_refine_ls_weighting_scheme calc
_refine_ls_wR_factor_gt 0.1239
_refine_ls_wR_factor_ref 0.1428
_reflns_number_gt 2657
_reflns_number_total 4505
_reflns_threshold_expression >2sigma(I)
_cod_data_source_file C1JM00009H.TXT
_cod_data_source_block pPhOH
_cod_depositor_comments
;
The following automatic conversions were performed:
'_symmetry_cell_setting' value 'Monoclinic' changed to 'monoclinic'
according to '/home/saulius/struct/CIF-dictionaries/cif_core.dic'
dictionary named 'cif_core.dic' version 2.4.1 from 2010-06-29.

Automatic conversion script
Id: cif_fix_enum 1555 2011-01-17 13:19:09Z saulius 

The following automatic conversions were performed:

'_exptl_crystal_density_meas' value 'none' was changed to '?' - the
value is perceived as not measured.

Automatic conversion script
Id: cif_fix_values 3008 2015-01-20 13:52:24Z robertas 
;
_cod_original_cell_volume 1979.8(7)
_cod_original_sg_symbol_H-M P2(1)/c
_cod_database_code 7205580

loop_
_symmetry_equiv_pos_as_xyz
'x, y, z'
'-x, y+1/2, -z+1/2'
'-x, -y, -z'
'x, -y-1/2, z-1/2'

loop_
_atom_site_label
_atom_site_type_symbol
_atom_site_fract_x
_atom_site_fract_y
_atom_site_fract_z
_atom_site_U_iso_or_equiv
_atom_site_adp_type
_atom_site_occupancy
_atom_site_symmetry_multiplicity
_atom_site_calc_flag
_atom_site_refinement_flags
_atom_site_disorder_assembly
_atom_site_disorder_group
C1 C 0.43841(12) 0.8793(3) 0.61744(17) 0.0500(6) Uani 1 1 d . . .
C2 C 0.37030(13) 0.8863(4) 0.6200(2) 0.0650(7) Uani 1 1 d . . .
H2 H 0.3442 0.7808 0.6099 0.078 Uiso 1 1 calc R . .
C3 C 0.34372(14) 1.0553(4) 0.6380(2) 0.0691(8) Uani 1 1 d . . .
H3 H 0.2987 1.0633 0.6399 0.083 Uiso 1 1 calc R . .
C4 C 0.38128(14) 1.2126(4) 0.65333(19) 0.0639(7) Uani 1 1 d . . .
H4 H 0.3613 1.3244 0.6644 0.077 Uiso 1 1 calc R . .
C5 C 0.44734(13) 1.2072(3) 0.65256(17) 0.0545(6) Uani 1 1 d . . .
H5 H 0.4725 1.3142 0.6637 0.065 Uiso 1 1 calc R . .
C6 C 0.47671(11) 1.0401(3) 0.63488(15) 0.0440(5) Uani 1 1 d . . .
C7 C 0.55610(11) 0.8386(3) 0.61260(16) 0.0427(5) Uani 1 1 d . . .
C8 C 0.62172(11) 0.7722(3) 0.60612(16) 0.0420(5) Uani 1 1 d . . .
C9 C 0.67554(11) 0.8939(3) 0.61547(17) 0.0462(5) Uani 1 1 d . . .
C10 C 0.73790(12) 0.8326(3) 0.60601(18) 0.0522(6) Uani 1 1 d . . .
H10 H 0.7724 0.9170 0.6098 0.063 Uiso 1 1 calc R . .
C11 C 0.74981(11) 0.6466(3) 0.59086(18) 0.0495(6) Uani 1 1 d . . .
C12 C 0.69718(12) 0.5217(3) 0.58535(18) 0.0516(6) Uani 1 1 d . . .
H12 H 0.7044 0.3961 0.5771 0.062 Uiso 1 1 calc R . .
C13 C 0.63556(11) 0.5845(3) 0.59211(17) 0.0479(6) Uani 1 1 d . . .
H13 H 0.6012 0.4997 0.5873 0.057 Uiso 1 1 calc R . .
C14 C 0.87182(12) 0.6732(3) 0.6195(2) 0.0564(6) Uani 1 1 d . . .
C15 C 0.87855(14) 0.7640(4) 0.7110(2) 0.0692(8) Uani 1 1 d . . .
H15 H 0.8441 0.7616 0.7484 0.083 Uiso 1 1 calc R . .
C16 C 0.93549(16) 0.8576(4) 0.7471(3) 0.0893(10) Uani 1 1 d . . .
H16 H 0.9390 0.9196 0.8081 0.107 Uiso 1 1 calc R . .
C17 C 0.98719(17) 0.8605(5) 0.6941(4) 0.1024(13) Uani 1 1 d . . .
H17 H 1.0255 0.9252 0.7183 0.123 Uiso 1 1 calc R . .
C18 C 0.98192(15) 0.7677(5) 0.6055(3) 0.0924(11) Uani 1 1 d . . .
H18 H 1.0174 0.7666 0.5703 0.111 Uiso 1 1 calc R . .
C19 C 0.92457(13) 0.6748(4) 0.5669(2) 0.0714(8) Uani 1 1 d . . .
H19 H 0.9215 0.6136 0.5057 0.086 Uiso 1 1 calc R . .
C20 C 0.81652(11) 0.4338(3) 0.5095(2) 0.0539(6) Uani 1 1 d . . .
C21 C 0.85041(13) 0.2729(3) 0.5382(2) 0.0708(8) Uani 1 1 d . . .
H21 H 0.8704 0.2562 0.6043 0.085 Uiso 1 1 calc R . .
C22 C 0.85439(16) 0.1354(4) 0.4667(4) 0.0903(11) Uani 1 1 d . . .
H22 H 0.8770 0.0264 0.4853 0.108 Uiso 1 1 calc R . .
C23 C 0.82525(18) 0.1600(5) 0.3695(3) 0.0919(11) Uani 1 1 d . . .
H23 H 0.8283 0.0678 0.3224 0.110 Uiso 1 1 calc R . .
C24 C 0.79214(16) 0.3170(5) 0.3418(3) 0.0859(10) Uani 1 1 d . . .
H24 H 0.7723 0.3324 0.2755 0.103 Uiso 1 1 calc R . .
C25 C 0.78745(13) 0.4552(4) 0.4107(2) 0.0663(7) Uani 1 1 d . . .
H25 H 0.7646 0.5634 0.3906 0.080 Uiso 1 1 calc R . .
N1 N 0.54359(9) 1.0133(2) 0.63219(13) 0.0455(5) Uani 1 1 d . . .
N2 N 0.81269(9) 0.5793(3) 0.58046(17) 0.0581(6) Uani 1 1 d . . .
O1 O 0.66834(8) 1.0774(2) 0.63253(15) 0.0640(5) Uani 1 1 d . . .
H1 H 0.6296 1.0996 0.6362 0.096 Uiso 1 1 calc R . .
S1 S 0.48685(3) 0.69469(8) 0.59465(5) 0.0540(2) Uani 1 1 d . . .

loop_
_atom_site_aniso_label
_atom_site_aniso_U_11
_atom_site_aniso_U_22
_atom_site_aniso_U_33
_atom_site_aniso_U_23
_atom_site_aniso_U_13
_atom_site_aniso_U_12
C1 0.0549(14) 0.0569(14) 0.0377(14) -0.0016(10) 0.0055(11) -0.0059(11)
C2 0.0565(16) 0.0790(18) 0.0585(18) -0.0054(13) 0.0061(13) -0.0142(14)
C3 0.0518(15) 0.099(2) 0.0574(18) -0.0024(15) 0.0098(13) 0.0068(16)
C4 0.0654(18) 0.0781(18) 0.0471(16) -0.0018(13) 0.0049(13) 0.0160(15)
C5 0.0678(17) 0.0564(14) 0.0392(14) 0.0005(11) 0.0075(12) 0.0075(12)
C6 0.0490(13) 0.0531(14) 0.0290(12) 0.0026(9) 0.0034(10) -0.0032(11)
C7 0.0556(14) 0.0403(12) 0.0325(12) -0.0003(9) 0.0079(10) -0.0045(10)
C8 0.0514(13) 0.0375(11) 0.0373(12) -0.0001(9) 0.0073(10) -0.0065(10)
C9 0.0548(14) 0.0365(11) 0.0468(14) -0.0020(10) 0.0065(11) -0.0059(10)
C10 0.0510(14) 0.0421(13) 0.0634(17) -0.0021(10) 0.0082(12) -0.0119(10)
C11 0.0488(13) 0.0447(13) 0.0544(16) 0.0004(10) 0.0063(11) -0.0056(11)
C12 0.0564(15) 0.0403(12) 0.0586(16) -0.0027(10) 0.0106(12) -0.0058(11)
C13 0.0525(14) 0.0423(13) 0.0494(15) -0.0039(10) 0.0095(11) -0.0109(11)
C14 0.0500(14) 0.0476(14) 0.0698(18) 0.0060(12) 0.0035(13) -0.0021(11)
C15 0.0641(17) 0.0642(17) 0.075(2) 0.0018(14) -0.0015(15) -0.0071(14)
C16 0.076(2) 0.081(2) 0.102(3) -0.0111(18) -0.0153(19) -0.0127(17)
C17 0.064(2) 0.082(2) 0.150(4) -0.004(2) -0.017(2) -0.0170(18)
C18 0.0509(18) 0.085(2) 0.142(4) 0.010(2) 0.017(2) -0.0096(16)
C19 0.0551(16) 0.0655(17) 0.094(2) 0.0060(15) 0.0135(15) -0.0036(13)
C20 0.0462(13) 0.0425(13) 0.0745(19) -0.0003(12) 0.0144(13) -0.0014(11)
C21 0.0647(17) 0.0537(16) 0.096(2) 0.0138(15) 0.0172(16) 0.0077(13)
C22 0.075(2) 0.0457(16) 0.159(4) 0.007(2) 0.048(2) 0.0078(15)
C23 0.078(2) 0.077(2) 0.129(4) -0.033(2) 0.046(2) -0.0118(18)
C24 0.075(2) 0.107(3) 0.079(2) -0.0237(19) 0.0227(17) -0.0078(19)
C25 0.0594(17) 0.0677(17) 0.072(2) -0.0012(14) 0.0117(15) 0.0060(13)
N1 0.0492(11) 0.0529(11) 0.0348(11) 0.0029(8) 0.0074(8) 0.0003(9)
N2 0.0474(12) 0.0491(12) 0.0774(16) -0.0089(10) 0.0082(11) -0.0030(9)
O1 0.0584(10) 0.0379(9) 0.0962(15) -0.0081(8) 0.0132(11) -0.0094(8)
S1 0.0551(4) 0.0507(4) 0.0559(4) -0.0055(3) 0.0076(3) -0.0118(3)

loop_
_atom_type_symbol
_atom_type_description
_atom_type_scat_dispersion_real
_atom_type_scat_dispersion_imag
_atom_type_scat_source
C C 0.0033 0.0016 'International Tables Vol C Tables 4.2.6.8 and 6.1.1.4'
H H 0.0000 0.0000 'International Tables Vol C Tables 4.2.6.8 and 6.1.1.4'
N N 0.0061 0.0033 'International Tables Vol C Tables 4.2.6.8 and 6.1.1.4'
O O 0.0106 0.0060 'International Tables Vol C Tables 4.2.6.8 and 6.1.1.4'
S S 0.1246 0.1234 'International Tables Vol C Tables 4.2.6.8 and 6.1.1.4'

loop_
_geom_angle_atom_site_label_1
_geom_angle_atom_site_label_2
_geom_angle_atom_site_label_3
_geom_angle
_geom_angle_site_symmetry_1
_geom_angle_site_symmetry_3
_geom_angle_publ_flag
C6 C1 C2 120.0(2) . . ?
C6 C1 S1 110.36(17) . . ?
C2 C1 S1 129.6(2) . . ?
C3 C2 C1 117.4(2) . . ?
C3 C2 H2 121.3 . . ?
C1 C2 H2 121.3 . . ?
C4 C3 C2 122.3(3) . . ?
C4 C3 H3 118.9 . . ?
C2 C3 H3 118.9 . . ?
C5 C4 C3 121.0(3) . . ?
C5 C4 H4 119.5 . . ?
C3 C4 H4 119.5 . . ?
C4 C5 C6 119.2(2) . . ?
C4 C5 H5 120.4 . . ?
C6 C5 H5 120.4 . . ?
C5 C6 N1 125.6(2) . . ?
C5 C6 C1 120.2(2) . . ?
N1 C6 C1 114.2(2) . . ?
N1 C7 C8 122.70(19) . . ?
N1 C7 S1 114.60(16) . . ?
C8 C7 S1 122.70(15) . . ?
C9 C8 C13 116.4(2) . . ?
C9 C8 C7 121.01(18) . . ?
C13 C8 C7 122.58(19) . . ?
O1 C9 C10 117.15(19) . . ?
O1 C9 C8 121.5(2) . . ?
C10 C9 C8 121.32(19) . . ?
C9 C10 C11 120.8(2) . . ?
C9 C10 H10 119.6 . . ?
C11 C10 H10 119.6 . . ?
C10 C11 C12 118.7(2) . . ?
C10 C11 N2 122.4(2) . . ?
C12 C11 N2 118.9(2) . . ?
C13 C12 C11 119.9(2) . . ?
C13 C12 H12 120.0 . . ?
C11 C12 H12 120.0 . . ?
C12 C13 C8 122.7(2) . . ?
C12 C13 H13 118.6 . . ?
C8 C13 H13 118.6 . . ?
C19 C14 C15 118.3(3) . . ?
C19 C14 N2 120.4(2) . . ?
C15 C14 N2 121.3(2) . . ?
C16 C15 C14 120.7(3) . . ?
C16 C15 H15 119.6 . . ?
C14 C15 H15 119.6 . . ?
C17 C16 C15 120.6(3) . . ?
C17 C16 H16 119.7 . . ?
C15 C16 H16 119.7 . . ?
C18 C17 C16 119.3(3) . . ?
C18 C17 H17 120.4 . . ?
C16 C17 H17 120.4 . . ?
C17 C18 C19 121.1(3) . . ?
C17 C18 H18 119.4 . . ?
C19 C18 H18 119.4 . . ?
C14 C19 C18 119.9(3) . . ?
C14 C19 H19 120.0 . . ?
C18 C19 H19 120.0 . . ?
C21 C20 C25 119.2(2) . . ?
C21 C20 N2 120.6(3) . . ?
C25 C20 N2 120.1(2) . . ?
C20 C21 C22 119.2(3) . . ?
C20 C21 H21 120.4 . . ?
C22 C21 H21 120.4 . . ?
C23 C22 C21 120.5(3) . . ?
C23 C22 H22 119.8 . . ?
C21 C22 H22 119.8 . . ?
C24 C23 C22 120.3(3) . . ?
C24 C23 H23 119.9 . . ?
C22 C23 H23 119.9 . . ?
C23 C24 C25 120.6(3) . . ?
C23 C24 H24 119.7 . . ?
C25 C24 H24 119.7 . . ?
C24 C25 C20 120.3(3) . . ?
C24 C25 H25 119.8 . . ?
C20 C25 H25 119.8 . . ?
C7 N1 C6 111.13(18) . . ?
C11 N2 C14 122.89(19) . . ?
C11 N2 C20 117.83(19) . . ?
C14 N2 C20 117.84(19) . . ?
C9 O1 H1 109.5 . . ?
C1 S1 C7 89.68(11) . . ?

loop_
_geom_bond_atom_site_label_1
_geom_bond_atom_site_label_2
_geom_bond_distance
_geom_bond_site_symmetry_2
_geom_bond_publ_flag
C1 C6 1.403(3) . ?
C1 C2 1.406(3) . ?
C1 S1 1.721(2) . ?
C2 C3 1.375(4) . ?
C2 H2 0.9300 . ?
C3 C4 1.371(4) . ?
C3 H3 0.9300 . ?
C4 C5 1.359(3) . ?
C4 H4 0.9300 . ?
C5 C6 1.387(3) . ?
C5 H5 0.9300 . ?
C6 N1 1.394(3) . ?
C7 N1 1.324(3) . ?
C7 C8 1.446(3) . ?
C7 S1 1.748(2) . ?
C8 C9 1.403(3) . ?
C8 C13 1.405(3) . ?
C9 O1 1.358(2) . ?
C9 C10 1.380(3) . ?
C10 C11 1.388(3) . ?
C10 H10 0.9300 . ?
C11 C12 1.402(3) . ?
C11 N2 1.408(3) . ?
C12 C13 1.361(3) . ?
C12 H12 0.9300 . ?
C13 H13 0.9300 . ?
C14 C19 1.385(4) . ?
C14 C15 1.387(4) . ?
C14 N2 1.420(3) . ?
C15 C16 1.373(4) . ?
C15 H15 0.9300 . ?
C16 C17 1.370(5) . ?
C16 H16 0.9300 . ?
C17 C18 1.360(5) . ?
C17 H17 0.9300 . ?
C18 C19 1.386(4) . ?
C18 H18 0.9300 . ?
C19 H19 0.9300 . ?
C20 C21 1.380(3) . ?
C20 C25 1.383(4) . ?
C20 N2 1.432(3) . ?
C21 C22 1.397(4) . ?
C21 H21 0.9300 . ?
C22 C23 1.366(5) . ?
C22 H22 0.9300 . ?
C23 C24 1.347(5) . ?
C23 H23 0.9300 . ?
C24 C25 1.379(4) . ?
C24 H24 0.9300 . ?
C25 H25 0.9300 . ?
O1 H1 0.8200 . ?

loop_
_cod_related_entry_id
_cod_related_entry_database
_cod_related_entry_code
1 ChemSpider 30653743
